data_7051636
loop_
_publ_author_name
'Wang, Leyong'
'Chambron, Jean-Claude'
'Espinosa, Enrique'

_publ_section_title
;
 Versatility and dynamics of the copper(i) coordination sphere in
 sterically hindering tris(pyrazolyl)methane-incorporating
 macrobicycles
;
_journal_issue 2
_journal_name_full 'New Journal of Chemistry'
_journal_page_first 327
_journal_paper_doi 10.1039/b816275a
_journal_volume 33
_journal_year 2009
_chemical_formula_moiety '2(C40 H34 N6 S3),1.5(H2 O),0.5(C2 H6 O),0.5(C H2 Cl2)'
_chemical_formula_sum 'C81.5 H75 Cl N12 O2 S6'
_chemical_formula_weight 1482.34
_chemical_name_systematic
;
?
;
_space_group_IT_number 2
_symmetry_cell_setting triclinic
_symmetry_space_group_name_Hall '-P 1'
_symmetry_space_group_name_H-M 'P -1'
_atom_sites_solution_hydrogens geom
_atom_sites_solution_primary direct
_atom_sites_solution_secondary difmap
_audit_creation_method SHELXL-97
_cell_angle_alpha 101.5750(10)
_cell_angle_beta 94.080(2)
_cell_angle_gamma 116.7390(10)
_cell_formula_units_Z 2
_cell_length_a 16.0914(3)
_cell_length_b 16.2811(4)
_cell_length_c 16.9439(6)
_cell_measurement_reflns_used 26033
_cell_measurement_temperature 110(2)
_cell_measurement_theta_max 25.87
_cell_measurement_theta_min 1.65
_cell_volume 3817.07(19)
_computing_structure_refinement 'SHELXL-97 (Sheldrick, 1997)'
_diffrn_ambient_temperature 110(2)
_diffrn_measured_fraction_theta_full 0.976
_diffrn_measured_fraction_theta_max 0.976
_diffrn_measurement_device '95mm CCD camera on \k-goniostat'
_diffrn_measurement_device_type KappaCCD
_diffrn_measurement_method CCD
_diffrn_orient_matrix_type 'by Nonius Collect from scalepack cell'
_diffrn_radiation_monochromator graphite
_diffrn_radiation_source 'fine-focus sealed tube'
_diffrn_radiation_type MoK\a
_diffrn_radiation_wavelength 0.71069
_diffrn_reflns_av_R_equivalents 0.0381
_diffrn_reflns_av_sigmaI/netI 0.0659
_diffrn_reflns_limit_h_max 19
_diffrn_reflns_limit_h_min -19
_diffrn_reflns_limit_k_max 19
_diffrn_reflns_limit_k_min -19
_diffrn_reflns_limit_l_max 20
_diffrn_reflns_limit_l_min -20
_diffrn_reflns_number 26033
_diffrn_reflns_theta_full 25.87
_diffrn_reflns_theta_max 25.87
_diffrn_reflns_theta_min 1.65
_exptl_absorpt_coefficient_mu 0.270
_exptl_absorpt_correction_type none
_exptl_crystal_colour Colourless
_exptl_crystal_density_diffrn 1.290
_exptl_crystal_density_method 'not measured'
_exptl_crystal_description Prism
_exptl_crystal_F_000 1554
_exptl_crystal_size_max 0.38
_exptl_crystal_size_mid 0.38
_exptl_crystal_size_min 0.15
_refine_diff_density_max 1.542
_refine_diff_density_min -0.726
_refine_diff_density_rms 0.076
_refine_ls_extinction_method none
_refine_ls_goodness_of_fit_ref 1.040
_refine_ls_hydrogen_treatment constr
_refine_ls_matrix_type full
_refine_ls_number_parameters 1072
_refine_ls_number_reflns 14444
_refine_ls_number_restraints 383
_refine_ls_restrained_S_all 1.043
_refine_ls_R_factor_all 0.1277
_refine_ls_R_factor_gt 0.0848
_refine_ls_shift/su_max 0.008
_refine_ls_shift/su_mean 0.000
_refine_ls_structure_factor_coef Fsqd
_refine_ls_weighting_details 'calc w=1/[\s^2^(Fo^2^)+(0.1111P)^2^+6.9158P] where P=(Fo^2^+2Fc^2^)/3'
_refine_ls_weighting_scheme calc
_refine_ls_wR_factor_gt 0.2127
_refine_ls_wR_factor_ref 0.2396
_reflns_number_gt 9696
_reflns_number_total 14444
_reflns_threshold_expression >2sigma(I)
_cod_data_source_file b816275a.txt
_cod_data_source_block lw077a
_cod_depositor_comments
;
The following automatic conversions were performed:
'_symmetry_cell_setting' value 'Triclinic' changed to 'triclinic'
according to '/home/saulius/struct/CIF-dictionaries/cif_core.dic'
dictionary named 'cif_core.dic' version 2.4.1 from
2010-06-29.

'_exptl_absorpt_correction_type' value 'None' changed to
'none' according to '/home/saulius/struct/CIF-dictionaries/cif_core.dic'
dictionary named 'cif_core.dic' version 2.4.1 from 2010-06-29.

Automatic conversion script
Id: cif_fix_enum 1527 2010-12-29 10:47:43Z saulius 
;
_cod_original_cell_volume 3817.06(18)
_cod_original_formula_sum 'C81.50 H75 Cl N12 O2 S6'
_cod_database_code 7051636

loop_
_symmetry_equiv_pos_as_xyz
'x, y, z'
'-x, -y, -z'

loop_
_atom_site_label
_atom_site_type_symbol
_atom_site_fract_x
_atom_site_fract_y
_atom_site_fract_z
_atom_site_U_iso_or_equiv
_atom_site_adp_type
_atom_site_occupancy
_atom_site_symmetry_multiplicity
_atom_site_calc_flag
_atom_site_refinement_flags
_atom_site_disorder_assembly
_atom_site_disorder_group
S1A S 0.82138(9) -0.47798(9) 0.51726(7) 0.0492(3) Uani 1 1 d . . .
S2A S 0.48781(9) -0.90381(8) 0.52722(7) 0.0451(3) Uani 1 1 d . . .
S3A S 0.98344(9) -0.77071(10) 0.49399(7) 0.0493(3) Uani 1 1 d . . .
N1A N 0.8461(3) -0.5596(2) 0.9582(2) 0.0376(8) Uani 1 1 d . . .
N2A N 0.8357(3) -0.5463(2) 0.8825(2) 0.0361(8) Uani 1 1 d . . .
N3A N 0.8343(3) -0.7158(3) 0.9343(2) 0.0389(8) Uani 1 1 d . . .
N4A N 0.8801(3) -0.7028(3) 0.8700(2) 0.0384(8) Uani 1 1 d . . .
N5A N 0.6976(3) -0.6962(2) 0.9528(2) 0.0350(8) Uani 1 1 d . . .
N6A N 0.6515(2) -0.7293(2) 0.8741(2) 0.0332(8) Uani 1 1 d . . .
C1A C 0.7992(3) -0.6522(3) 0.9733(2) 0.0379(10) Uani 1 1 d . . .
H1A H 0.8152 -0.6424 1.0337 0.049 Uiso 1 1 calc R . .
C2A C 0.9054(3) -0.4773(3) 1.0157(3) 0.0414(10) Uani 1 1 d . . .
H2A H 0.9233 -0.4702 1.0723 0.054 Uiso 1 1 calc R . .
C3A C 0.9338(3) -0.4073(3) 0.9761(3) 0.0394(10) Uani 1 1 d . . .
H3A H 0.9744 -0.3411 0.9993 0.051 Uiso 1 1 calc R . .
C4A C 0.8908(3) -0.4533(3) 0.8937(2) 0.0323(9) Uani 1 1 d . . .
C5A C 0.9056(3) -0.4111(3) 0.8228(2) 0.0340(9) Uani 1 1 d . . .
C6A C 0.9493(3) -0.3127(3) 0.8353(3) 0.0432(11) Uani 1 1 d . . .
H6A H 0.9633 -0.2726 0.8889 0.056 Uiso 1 1 calc R . .
C7A C 0.9724(4) -0.2729(4) 0.7695(3) 0.0535(13) Uani 1 1 d . . .
H7A H 1.0023 -0.2057 0.7782 0.069 Uiso 1 1 calc R . .
C8A C 0.9518(4) -0.3316(4) 0.6909(3) 0.0511(12) Uani 1 1 d . . .
H8A H 0.9676 -0.3043 0.6460 0.066 Uiso 1 1 calc R . .
C9A C 0.8844(3) -0.4681(3) 0.7438(3) 0.0381(10) Uani 1 1 d . . .
H9A H 0.8526 -0.5354 0.7346 0.050 Uiso 1 1 calc R . .
C10A C 0.9086(3) -0.4291(3) 0.6780(3) 0.0450(11) Uani 1 1 d . . .
C11A C 0.8942(4) -0.4917(4) 0.5939(3) 0.0544(13) Uani 1 1 d . . .
H11A H 0.8642 -0.5591 0.5960 0.071 Uiso 1 1 calc R . .
H11B H 0.9566 -0.4757 0.5780 0.071 Uiso 1 1 calc R . .
C12A C 0.8149(4) -0.5675(3) 0.4294(3) 0.0460(11) Uani 1 1 d . . .
H12A H 0.7758 -0.5685 0.3810 0.060 Uiso 1 1 calc R . .
H12B H 0.8794 -0.5486 0.4175 0.060 Uiso 1 1 calc R . .
C13A C 0.8273(3) -0.7930(3) 0.9584(3) 0.0473(12) Uani 1 1 d . . .
H13A H 0.7985 -0.8154 1.0022 0.061 Uiso 1 1 calc R . .
C14A C 0.8695(3) -0.8319(3) 0.9079(3) 0.0447(11) Uani 1 1 d . . .
H14A H 0.8758 -0.8869 0.9089 0.058 Uiso 1 1 calc R . .
C15A C 0.9014(3) -0.7743(3) 0.8543(3) 0.0398(10) Uani 1 1 d . . .
C16A C 0.9526(3) -0.7838(3) 0.7874(3) 0.0412(10) Uani 1 1 d . . .
C17A C 0.9967(4) -0.8404(4) 0.7840(3) 0.0634(15) Uani 1 1 d . . .
H17A H 0.9928 -0.8739 0.8247 0.082 Uiso 1 1 calc R . .
C18A C 1.0467(5) -0.8488(5) 0.7217(4) 0.080(2) Uani 1 1 d . . .
H18A H 1.0780 -0.8863 0.7209 0.103 Uiso 1 1 calc R . .
C19A C 1.0505(4) -0.8029(5) 0.6615(3) 0.0679(16) Uani 1 1 d . . .
H19A H 1.0836 -0.8098 0.6185 0.088 Uiso 1 1 calc R . .
C20A C 0.9577(3) -0.7368(3) 0.7256(3) 0.0394(10) Uani 1 1 d . . .
H20A H 0.9275 -0.6982 0.7269 0.051 Uiso 1 1 calc R . .
C21A C 1.0062(3) -0.7459(3) 0.6627(3) 0.0443(11) Uani 1 1 d . . .
C22A C 1.0126(4) -0.6952(4) 0.5964(3) 0.0477(11) Uani 1 1 d . . .
H22A H 1.0777 -0.6422 0.6051 0.062 Uiso 1 1 calc R . .
H22B H 0.9692 -0.6673 0.6015 0.062 Uiso 1 1 calc R . .
C23A C 0.8575(3) -0.8416(3) 0.4847(3) 0.0495(12) Uani 1 1 d . . .
H23A H 0.8358 -0.8990 0.4385 0.064 Uiso 1 1 calc R . .
H23B H 0.8457 -0.8636 0.5352 0.064 Uiso 1 1 calc R . .
C24A C 0.6381(4) -0.7012(3) 1.0067(3) 0.0427(11) Uani 1 1 d . . .
H24A H 0.6551 -0.6822 1.0648 0.055 Uiso 1 1 calc R . .
C25A C 0.5495(3) -0.7385(3) 0.9622(3) 0.0410(10) Uani 1 1 d . . .
H25A H 0.4924 -0.7510 0.9822 0.053 Uiso 1 1 calc R . .
C26A C 0.5611(3) -0.7544(3) 0.8798(3) 0.0338(9) Uani 1 1 d . . .
C27A C 0.4902(3) -0.7897(3) 0.8044(3) 0.0347(9) Uani 1 1 d . . .
C28A C 0.3935(3) -0.8326(3) 0.8068(3) 0.0396(10) Uani 1 1 d . . .
H28A H 0.3724 -0.8389 0.8573 0.051 Uiso 1 1 calc R . .
C29A C 0.3285(3) -0.8661(3) 0.7343(3) 0.0473(11) Uani 1 1 d . . .
H29A H 0.2627 -0.8974 0.7353 0.061 Uiso 1 1 calc R . .
C30A C 0.3582(3) -0.8545(3) 0.6612(3) 0.0454(11) Uani 1 1 d . . .
H30A H 0.3128 -0.8772 0.6123 0.059 Uiso 1 1 calc R . .
C31A C 0.5196(3) -0.7785(3) 0.7303(3) 0.0343(9) Uani 1 1 d . . .
H31A H 0.5854 -0.7491 0.7289 0.045 Uiso 1 1 calc R . .
C32A C 0.4552(3) -0.8093(3) 0.6584(3) 0.0402(10) Uani 1 1 d . . .
C33A C 0.4890(3) -0.7953(3) 0.5798(3) 0.0434(11) Uani 1 1 d . . .
H33A H 0.5539 -0.7411 0.5910 0.056 Uiso 1 1 calc R . .
H33B H 0.4468 -0.7814 0.5456 0.056 Uiso 1 1 calc R . .
C34A C 0.5340(3) -0.8721(4) 0.4374(3) 0.0477(12) Uani 1 1 d . . .
H34A H 0.5158 -0.9315 0.3947 0.062 Uiso 1 1 calc R . .
H34B H 0.5031 -0.8383 0.4162 0.062 Uiso 1 1 calc R . .
C35A C 0.6394(3) -0.8108(3) 0.4501(2) 0.0394(10) Uani 1 1 d . . .
C36A C 0.7001(3) -0.8463(3) 0.4689(2) 0.0409(10) Uani 1 1 d . . .
H36A H 0.6749 -0.9068 0.4804 0.053 Uiso 1 1 calc R . .
C37A C 0.7966(3) -0.7953(3) 0.4712(3) 0.0401(10) Uani 1 1 d . . .
C38A C 0.8331(3) -0.7047(3) 0.4568(3) 0.0400(10) Uani 1 1 d . . .
H38A H 0.8990 -0.6692 0.4576 0.052 Uiso 1 1 calc R . .
C39A C 0.7742(3) -0.6660(3) 0.4413(2) 0.0393(10) Uani 1 1 d . . .
C40A C 0.6781(3) -0.7189(3) 0.4380(2) 0.0414(10) Uani 1 1 d . . .
H40A H 0.6375 -0.6928 0.4273 0.054 Uiso 1 1 calc R . .
S1B S 0.27563(10) -0.58081(10) 0.68125(8) 0.0575(4) Uani 1 1 d D . .
S2B S 0.62436(11) -0.40872(10) 0.98283(11) 0.0725(5) Uani 1 1 d D . .
N1B N 0.4712(2) -0.0543(2) 0.7973(2) 0.0319(7) Uani 1 1 d . . .
N2B N 0.4375(2) -0.1412(2) 0.8127(2) 0.0322(7) Uani 1 1 d . . .
N3B N 0.6089(2) 0.0134(2) 0.90154(19) 0.0323(8) Uani 1 1 d . . .
N4B N 0.6497(2) -0.0428(2) 0.9053(2) 0.0336(8) Uani 1 1 d . . .
N5B N 0.6254(2) 0.0162(2) 0.76252(19) 0.0322(8) Uani 1 1 d . . .
N6B N 0.6294(3) -0.0638(2) 0.7263(2) 0.0369(8) Uani 1 1 d . . .
C1B C 0.5689(3) 0.0182(3) 0.8246(2) 0.0323(9) Uani 1 1 d . . .
H1B H 0.5694 0.0811 0.8348 0.042 Uiso 1 1 calc R . .
C2B C 0.4031(3) -0.0442(3) 0.7537(2) 0.0346(9) Uani 1 1 d . . .
H2B H 0.4111 0.0101 0.7357 0.045 Uiso 1 1 calc R . .
C3B C 0.3213(3) -0.1280(3) 0.7412(2) 0.0359(10) Uani 1 1 d . . .
H3B H 0.2605 -0.1436 0.7135 0.047 Uiso 1 1 calc R . .
C4B C 0.3457(3) -0.1865(3) 0.7779(2) 0.0310(9) Uani 1 1 d . . .
C5B C 0.2842(3) -0.2843(3) 0.7815(2) 0.0310(9) Uani 1 1 d . . .
C6B C 0.1893(3) -0.3156(3) 0.7842(3) 0.0384(10) Uani 1 1 d . . .
H6B H 0.1637 -0.2732 0.7841 0.050 Uiso 1 1 calc R . .
C7B C 0.1310(3) -0.4089(3) 0.7870(3) 0.0422(10) Uani 1 1 d . . .
H7B H 0.0660 -0.4297 0.7891 0.055 Uiso 1 1 calc R . .
C8B C 0.1675(3) -0.4716(3) 0.7866(2) 0.0375(10) Uani 1 1 d . . .
H8B H 0.1276 -0.5353 0.7879 0.049 Uiso 1 1 calc R . .
C9B C 0.3204(3) -0.3474(3) 0.7812(2) 0.0314(9) Uani 1 1 d . . .
H9B H 0.3854 -0.3265 0.7787 0.041 Uiso 1 1 calc R . .
C10B C 0.2634(3) -0.4404(3) 0.7843(2) 0.0339(9) Uani 1 1 d . . .
C11B C 0.3032(3) -0.5088(3) 0.7835(3) 0.0436(11) Uani 1 1 d . . .
H11C H 0.2751 -0.5494 0.8208 0.057 Uiso 1 1 calc R . .
H11D H 0.3727 -0.4728 0.8024 0.057 Uiso 1 1 calc R . .
C13B C 0.6054(3) 0.0586(3) 0.9770(2) 0.0349(9) Uani 1 1 d . . .
H13B H 0.5788 0.1003 0.9888 0.045 Uiso 1 1 calc R . .
C14B C 0.6479(3) 0.0319(3) 1.0327(3) 0.0389(10) Uani 1 1 d . . .
H14B H 0.6578 0.0517 1.0908 0.051 Uiso 1 1 calc R . .
C15B C 0.6734(3) -0.0312(3) 0.9849(2) 0.0341(9) Uani 1 1 d . . .
C16B C 0.7210(3) -0.0824(3) 1.0129(3) 0.0384(10) Uani 1 1 d . . .
C17B C 0.7874(3) -0.0425(4) 1.0850(3) 0.0489(12) Uani 1 1 d . . .
H17B H 0.8040 0.0196 1.1169 0.064 Uiso 1 1 calc R . .
C18B C 0.8297(4) -0.0927(4) 1.1107(4) 0.0620(15) Uani 1 1 d . . .
H18B H 0.8750 -0.0646 1.1602 0.081 Uiso 1 1 calc R . .
C19B C 0.8073(4) -0.1822(4) 1.0657(4) 0.0641(15) Uani 1 1 d . . .
H19B H 0.8364 -0.2160 1.0845 0.083 Uiso 1 1 calc R . .
C20B C 0.6989(3) -0.1721(3) 0.9676(3) 0.0418(10) Uani 1 1 d . . .
H20B H 0.6535 -0.1999 0.9182 0.054 Uiso 1 1 calc R . .
C21B C 0.7416(4) -0.2241(4) 0.9923(3) 0.0532(13) Uani 1 1 d . . .
C22B C 0.7158(3) -0.3216(3) 0.9423(4) 0.0697(17) Uani 1 1 d D . .
H22C H 0.7722 -0.3315 0.9447 0.091 Uiso 1 1 calc R . .
H22D H 0.6923 -0.3291 0.8843 0.091 Uiso 1 1 calc R . .
C24B C 0.6810(3) 0.0931(3) 0.7354(3) 0.0405(10) Uani 1 1 d . . .
H24B H 0.6889 0.1559 0.7526 0.053 Uiso 1 1 calc R . .
C25B C 0.7226(3) 0.0614(3) 0.6787(3) 0.0437(11) Uani 1 1 d . . .
H25B H 0.7657 0.0976 0.6481 0.057 Uiso 1 1 calc R . .
C26B C 0.6893(3) -0.0359(3) 0.6743(2) 0.0368(10) Uani 1 1 d D . .
S3C S 0.6132(4) -0.4424(3) 0.5549(3) 0.1049(13) Uani 0.50 1 d PDU A 1
C27C C 0.7128(7) -0.1074(5) 0.6290(5) 0.054(4) Uani 0.50 1 d PGDU A 1
C28C C 0.7609(6) -0.0891(5) 0.5644(5) 0.056(3) Uani 0.50 1 d PGDU A 1
H28C H 0.7752 -0.0325 0.5478 0.072 Uiso 0.50 1 calc PR A 1
C29C C 0.7880(8) -0.1537(7) 0.5239(6) 0.077(4) Uani 0.50 1 d PGDU A 1
H29C H 0.8209 -0.1413 0.4797 0.100 Uiso 0.50 1 calc PR A 1
C30C C 0.7670(7) -0.2366(6) 0.5481(6) 0.104(5) Uani 0.50 1 d PGDU A 1
H30C H 0.7855 -0.2807 0.5205 0.135 Uiso 0.50 1 calc PR A 1
C31C C 0.7189(5) -0.2548(4) 0.6128(6) 0.092(4) Uani 0.50 1 d PGDU A 1
C32C C 0.6918(6) -0.1902(6) 0.6532(5) 0.067(3) Uani 0.50 1 d PGDU A 1
H32C H 0.6589 -0.2026 0.6974 0.087 Uiso 0.50 1 calc PR A 1
C12C C 0.3155(7) -0.6630(7) 0.7048(16) 0.051(5) Uani 0.50 1 d PDU A 1
H12E H 0.2902 -0.6848 0.7526 0.066 Uiso 0.50 1 calc PR A 1
H12F H 0.2921 -0.7195 0.6574 0.066 Uiso 0.50 1 calc PR A 1
C23C C 0.6159(11) -0.5105(7) 0.9068(5) 0.066(4) Uani 0.50 1 d PDU A 1
H23E H 0.6814 -0.5003 0.9069 0.085 Uiso 0.50 1 calc PR A 1
H23F H 0.5826 -0.5670 0.9281 0.085 Uiso 0.50 1 calc PR A 1
C33C C 0.6950(10) -0.3446(5) 0.6406(6) 0.098(5) Uani 0.50 1 d PDU A 1
H33E H 0.6651 -0.3439 0.6897 0.127 Uiso 0.50 1 calc PR A 1
H33F H 0.7528 -0.3502 0.6541 0.127 Uiso 0.50 1 calc PR A 1
C34C C 0.6146(12) -0.5343(9) 0.6000(8) 0.093(4) Uani 0.50 1 d PDU A 1
H34E H 0.5830 -0.5955 0.5571 0.121 Uiso 0.50 1 calc PR A 1
H34F H 0.6815 -0.5192 0.6152 0.121 Uiso 0.50 1 calc PR A 1
C35C C 0.5690(7) -0.5495(5) 0.6743(5) 0.057(3) Uani 0.50 1 d PGDU A 1
C36C C 0.6186(6) -0.5209(4) 0.7539(6) 0.057(3) Uani 0.50 1 d PGDU A 1
H36C H 0.6858 -0.4894 0.7643 0.074 Uiso 0.50 1 calc PR A 1
C37C C 0.5698(8) -0.5384(5) 0.8182(5) 0.052(3) Uani 0.50 1 d PGDU A 1
C38C C 0.4714(8) -0.5844(6) 0.8030(7) 0.051(4) Uani 0.50 1 d PGDU A 1
H38C H 0.4380 -0.5963 0.8470 0.067 Uiso 0.50 1 calc PR A 1
C39C C 0.4218(6) -0.6130(5) 0.7235(8) 0.055(5) Uani 0.50 1 d PGDU A 1
C40C C 0.4706(7) -0.5955(5) 0.6591(6) 0.060(3) Uani 0.50 1 d PGDU A 1
H40C H 0.4367 -0.6150 0.6047 0.077 Uiso 0.50 1 calc PR A 1
S3B S 0.7121(2) -0.37313(18) 0.65667(17) 0.0517(7) Uani 0.50 1 d PDU A 2
C27B C 0.7152(5) -0.1002(4) 0.6207(4) 0.043(4) Uani 0.50 1 d PGDU A 2
C28B C 0.7940(5) -0.0633(3) 0.5839(5) 0.044(3) Uani 0.50 1 d PGDU A 2
H28B H 0.8280 0.0033 0.5895 0.057 Uiso 0.50 1 calc PR A 2
C29B C 0.8228(5) -0.1239(5) 0.5389(6) 0.069(4) Uani 0.50 1 d PGDU A 2
H29B H 0.8767 -0.0987 0.5138 0.090 Uiso 0.50 1 calc PR A 2
C30B C 0.7730(6) -0.2214(5) 0.5307(5) 0.069(3) Uani 0.50 1 d PGDU A 2
H30B H 0.7928 -0.2628 0.5000 0.090 Uiso 0.50 1 calc PR A 2
C31B C 0.6943(5) -0.2583(3) 0.5675(5) 0.053(2) Uani 0.50 1 d PGDU A 2
C32B C 0.6654(4) -0.1977(5) 0.6125(4) 0.042(2) Uani 0.50 1 d PGDU A 2
H32B H 0.6116 -0.2229 0.6376 0.054 Uiso 0.50 1 calc PR A 2
C12B C 0.3272(8) -0.6573(7) 0.6942(18) 0.062(6) Uani 0.50 1 d PDU A 2
H12C H 0.2936 -0.6962 0.7310 0.081 Uiso 0.50 1 calc PR A 2
H12D H 0.3155 -0.7016 0.6402 0.081 Uiso 0.50 1 calc PR A 2
C23B C 0.6033(11) -0.5266(5) 0.9285(5) 0.055(3) Uani 0.50 1 d PDU A 2
H23C H 0.6637 -0.5294 0.9319 0.072 Uiso 0.50 1 calc PR A 2
H23D H 0.5594 -0.5751 0.9536 0.072 Uiso 0.50 1 calc PR A 2
C33B C 0.6464(7) -0.3602(5) 0.5722(5) 0.067(3) Uani 0.50 1 d PDU A 2
H33C H 0.6437 -0.4025 0.5201 0.087 Uiso 0.50 1 calc PR A 2
H33D H 0.5807 -0.3789 0.5808 0.087 Uiso 0.50 1 calc PR A 2
C34B C 0.6552(6) -0.5004(3) 0.6452(5) 0.047(2) Uani 0.50 1 d PDU A 2
H34C H 0.6172 -0.5335 0.5892 0.061 Uiso 0.50 1 calc PR A 2
H34D H 0.7045 -0.5204 0.6514 0.061 Uiso 0.50 1 calc PR A 2
C35B C 0.5921(6) -0.5307(4) 0.7062(4) 0.040(2) Uani 0.50 1 d PGDU A 2
C36B C 0.6251(5) -0.5154(3) 0.7887(5) 0.043(2) Uani 0.50 1 d PGDU A 2
H36B H 0.6913 -0.4839 0.8093 0.055 Uiso 0.50 1 calc PR A 2
C37B C 0.5614(8) -0.5461(4) 0.8409(4) 0.043(3) Uani 0.50 1 d PGDU A 2
C38B C 0.4646(7) -0.5922(5) 0.8107(6) 0.044(4) Uani 0.50 1 d PGDU A 2
H38B H 0.4210 -0.6132 0.8464 0.058 Uiso 0.50 1 calc PR A 2
C39B C 0.4315(5) -0.6075(5) 0.7283(7) 0.048(4) Uani 0.50 1 d PGDU A 2
C40B C 0.4953(6) -0.5767(5) 0.6760(5) 0.044(3) Uani 0.50 1 d PGDU A 2
H40B H 0.4727 -0.5872 0.6197 0.057 Uiso 0.50 1 calc PR A 2
OW1C O 0.4456(5) -0.3951(6) 0.6208(5) 0.068(2) Uani 0.50 1 d P B 1
HW1C H 0.4101 -0.4311 0.6578 0.088 Uiso 0.50 1 d P C 1
OW2 O 1.0532(10) -0.0620(7) 0.6996(7) 0.118(4) Uani 0.50 1 d PU D 1
O60 O 0.8997(11) -0.0909(12) 0.8253(8) 0.142(5) Uani 0.50 1 d PDU E 1
H60 H 0.9402 -0.0547 0.8023 0.184 Uiso 0.50 1 calc PR E 1
C60 C 0.9466(18) -0.0940(14) 0.8999(10) 0.134(6) Uani 0.50 1 d PDU E 1
H60A H 1.0072 -0.0937 0.8922 0.174 Uiso 0.50 1 calc PR E 1
H60B H 0.9060 -0.1518 0.9170 0.174 Uiso 0.50 1 calc PR E 1
C61 C 0.9638(16) -0.0050(14) 0.9626(9) 0.138(6) Uani 0.50 1 d PDU E 1
H61A H 1.0056 0.0513 0.9453 0.179 Uiso 0.50 1 calc PR E 1
H61B H 0.9936 -0.0033 1.0158 0.179 Uiso 0.50 1 calc PR E 1
H61C H 0.9033 -0.0054 0.9674 0.179 Uiso 0.50 1 calc PR E 1
C50 C 0.8441(7) -0.1216(11) 0.8145(4) 0.082(4) Uani 0.50 1 d PDU F 2
H50A H 0.7939 -0.1024 0.8114 0.106 Uiso 0.50 1 calc PR F 2
H50B H 0.8138 -0.1906 0.8110 0.106 Uiso 0.50 1 calc PR F 2
Cl1 Cl 0.9038(3) -0.0993(3) 0.7336(2) 0.0923(11) Uani 0.50 1 d PD F 2
Cl2 Cl 0.9230(3) -0.0582(3) 0.9063(3) 0.0907(12) Uani 0.50 1 d PD F 2
OW1B O 0.5595(5) -0.2675(5) 0.7754(5) 0.0611(19) Uani 0.50 1 d P G 2
HW1B H 0.5831 -0.2043 0.7656 0.079 Uiso 0.50 1 d P H 2

loop_
_atom_site_aniso_label
_atom_site_aniso_U_11
_atom_site_aniso_U_22
_atom_site_aniso_U_33
_atom_site_aniso_U_23
_atom_site_aniso_U_13
_atom_site_aniso_U_12
S1A 0.0560(7) 0.0470(7) 0.0408(7) 0.0175(5) 0.0003(5) 0.0200(6)
S2A 0.0463(7) 0.0360(6) 0.0461(7) 0.0093(5) 0.0112(5) 0.0138(5)
S3A 0.0475(7) 0.0666(8) 0.0420(7) 0.0257(6) 0.0146(5) 0.0285(6)
N1A 0.049(2) 0.0304(18) 0.0268(18) 0.0086(15) 0.0006(15) 0.0133(17)
N2A 0.043(2) 0.0321(19) 0.0295(18) 0.0115(15) 0.0026(15) 0.0137(16)
N3A 0.040(2) 0.039(2) 0.035(2) 0.0155(16) 0.0014(16) 0.0151(17)
N4A 0.047(2) 0.042(2) 0.0279(18) 0.0114(16) 0.0017(16) 0.0217(18)
N5A 0.045(2) 0.0329(18) 0.0259(18) 0.0099(14) 0.0065(15) 0.0167(16)
N6A 0.0361(19) 0.0323(18) 0.0270(18) 0.0076(14) 0.0039(14) 0.0131(15)
C1A 0.045(3) 0.035(2) 0.026(2) 0.0096(17) -0.0002(18) 0.012(2)
C2A 0.047(3) 0.037(2) 0.030(2) 0.0080(19) 0.0007(19) 0.013(2)
C3A 0.042(2) 0.035(2) 0.031(2) 0.0066(18) 0.0006(19) 0.011(2)
C4A 0.033(2) 0.037(2) 0.028(2) 0.0095(17) 0.0055(17) 0.0181(19)
C5A 0.033(2) 0.038(2) 0.034(2) 0.0134(18) 0.0057(17) 0.0181(19)
C6A 0.048(3) 0.036(2) 0.040(2) 0.010(2) 0.000(2) 0.016(2)
C7A 0.056(3) 0.042(3) 0.053(3) 0.021(2) 0.003(2) 0.014(2)
C8A 0.058(3) 0.054(3) 0.044(3) 0.027(2) 0.011(2) 0.022(3)
C9A 0.043(2) 0.039(2) 0.034(2) 0.0143(19) 0.0018(19) 0.020(2)
C10A 0.052(3) 0.051(3) 0.036(2) 0.016(2) 0.007(2) 0.025(2)
C11A 0.060(3) 0.072(4) 0.036(3) 0.017(2) 0.009(2) 0.034(3)
C12A 0.054(3) 0.046(3) 0.036(2) 0.021(2) 0.003(2) 0.018(2)
C13A 0.043(3) 0.042(3) 0.055(3) 0.029(2) 0.011(2) 0.013(2)
C14A 0.046(3) 0.034(2) 0.056(3) 0.019(2) 0.008(2) 0.017(2)
C15A 0.036(2) 0.042(2) 0.036(2) 0.0122(19) -0.0049(18) 0.014(2)
C16A 0.041(2) 0.046(3) 0.035(2) 0.011(2) -0.0015(19) 0.020(2)
C17A 0.088(4) 0.092(4) 0.052(3) 0.042(3) 0.021(3) 0.067(4)
C18A 0.106(5) 0.124(6) 0.069(4) 0.054(4) 0.035(4) 0.091(5)
C19A 0.084(4) 0.107(5) 0.055(3) 0.040(3) 0.025(3) 0.071(4)
C20A 0.036(2) 0.041(2) 0.040(2) 0.0112(19) -0.0027(19) 0.018(2)
C21A 0.044(3) 0.052(3) 0.039(3) 0.014(2) 0.002(2) 0.025(2)
C22A 0.046(3) 0.057(3) 0.046(3) 0.023(2) 0.006(2) 0.026(2)
C23A 0.049(3) 0.044(3) 0.053(3) 0.022(2) 0.008(2) 0.017(2)
C24A 0.066(3) 0.041(2) 0.025(2) 0.0144(19) 0.016(2) 0.027(2)
C25A 0.049(3) 0.042(3) 0.037(2) 0.012(2) 0.012(2) 0.025(2)
C26A 0.044(2) 0.024(2) 0.037(2) 0.0110(17) 0.0078(19) 0.0182(19)
C27A 0.038(2) 0.027(2) 0.042(2) 0.0095(18) 0.0058(19) 0.0182(18)
C28A 0.046(3) 0.035(2) 0.047(3) 0.015(2) 0.014(2) 0.023(2)
C29A 0.041(3) 0.040(3) 0.063(3) 0.013(2) 0.004(2) 0.021(2)
C30A 0.046(3) 0.038(2) 0.052(3) 0.010(2) -0.004(2) 0.022(2)
C31A 0.040(2) 0.029(2) 0.038(2) 0.0099(18) 0.0048(18) 0.0187(19)
C32A 0.047(3) 0.033(2) 0.041(2) 0.0116(19) 0.005(2) 0.020(2)
C33A 0.053(3) 0.035(2) 0.037(2) 0.0094(19) -0.003(2) 0.018(2)
C34A 0.041(3) 0.051(3) 0.037(3) 0.009(2) 0.002(2) 0.012(2)
C35A 0.039(2) 0.047(3) 0.023(2) 0.0114(18) 0.0025(18) 0.012(2)
C36A 0.047(3) 0.037(2) 0.028(2) 0.0127(18) 0.0037(19) 0.009(2)
C37A 0.046(3) 0.044(3) 0.028(2) 0.0156(19) 0.0013(19) 0.018(2)
C38A 0.039(2) 0.042(2) 0.031(2) 0.0141(19) -0.0005(18) 0.012(2)
C39A 0.048(3) 0.037(2) 0.027(2) 0.0110(18) -0.0012(19) 0.016(2)
C40A 0.050(3) 0.048(3) 0.025(2) 0.0099(19) 0.0012(19) 0.023(2)
S1B 0.0626(8) 0.0543(8) 0.0551(8) -0.0030(6) -0.0066(6) 0.0369(7)
S2B 0.0695(10) 0.0458(8) 0.0973(12) 0.0252(8) -0.0025(8) 0.0231(7)
N1B 0.0405(19) 0.0251(17) 0.0308(18) 0.0067(14) 0.0022(15) 0.0171(15)
N2B 0.039(2) 0.0259(17) 0.0316(18) 0.0090(14) 0.0030(15) 0.0157(15)
N3B 0.042(2) 0.0266(17) 0.0283(18) 0.0055(14) 0.0051(15) 0.0168(16)
N4B 0.0377(19) 0.0300(18) 0.0340(19) 0.0082(15) 0.0041(15) 0.0172(16)
N5B 0.0408(19) 0.0272(17) 0.0275(17) 0.0090(14) 0.0044(15) 0.0148(15)
N6B 0.046(2) 0.0355(19) 0.0324(19) 0.0107(15) 0.0065(16) 0.0218(17)
C1B 0.039(2) 0.026(2) 0.030(2) 0.0062(16) 0.0026(18) 0.0155(18)
C2B 0.047(3) 0.031(2) 0.028(2) 0.0077(17) 0.0023(18) 0.021(2)
C3B 0.046(3) 0.040(2) 0.025(2) 0.0046(17) -0.0010(18) 0.026(2)
C4B 0.040(2) 0.031(2) 0.024(2) 0.0061(16) 0.0039(17) 0.0188(19)
C5B 0.039(2) 0.031(2) 0.0216(19) 0.0045(16) 0.0010(16) 0.0173(18)
C6B 0.037(2) 0.042(2) 0.037(2) 0.0081(19) 0.0050(19) 0.022(2)
C7B 0.033(2) 0.045(3) 0.043(3) 0.009(2) 0.011(2) 0.015(2)
C8B 0.039(2) 0.031(2) 0.030(2) 0.0056(17) 0.0055(18) 0.0066(19)
C9B 0.033(2) 0.035(2) 0.024(2) 0.0050(17) 0.0026(16) 0.0165(18)
C10B 0.040(2) 0.030(2) 0.030(2) 0.0076(17) 0.0052(18) 0.0151(19)
C11B 0.051(3) 0.035(2) 0.047(3) 0.014(2) 0.005(2) 0.022(2)
C13B 0.039(2) 0.028(2) 0.031(2) 0.0048(17) 0.0060(18) 0.0124(18)
C14B 0.044(3) 0.034(2) 0.027(2) 0.0050(18) 0.0062(18) 0.010(2)
C15B 0.034(2) 0.030(2) 0.031(2) 0.0111(17) 0.0035(17) 0.0087(18)
C16B 0.035(2) 0.041(2) 0.039(2) 0.019(2) 0.0067(19) 0.015(2)
C17B 0.049(3) 0.045(3) 0.045(3) 0.017(2) 0.001(2) 0.016(2)
C18B 0.050(3) 0.067(4) 0.060(3) 0.031(3) -0.008(3) 0.017(3)
C19B 0.049(3) 0.064(4) 0.091(4) 0.042(3) 0.012(3) 0.028(3)
C20B 0.036(2) 0.042(3) 0.048(3) 0.016(2) 0.008(2) 0.017(2)
C21B 0.044(3) 0.050(3) 0.071(4) 0.026(3) 0.015(3) 0.023(2)
C22B 0.050(3) 0.052(3) 0.111(5) 0.015(3) 0.014(3) 0.031(3)
C24B 0.052(3) 0.026(2) 0.033(2) 0.0072(18) 0.004(2) 0.011(2)
C25B 0.045(3) 0.035(2) 0.037(2) 0.0090(19) 0.005(2) 0.008(2)
C26B 0.035(2) 0.042(2) 0.031(2) 0.0040(18) -0.0014(18) 0.019(2)
S3C 0.133(4) 0.117(3) 0.090(3) 0.047(2) 0.032(2) 0.072(3)
C27C 0.058(8) 0.067(7) 0.049(7) 0.019(6) 0.011(6) 0.037(6)
C28C 0.057(7) 0.059(6) 0.044(6) 0.009(5) 0.008(5) 0.024(5)
C29C 0.081(8) 0.087(7) 0.063(7) 0.006(5) 0.025(6) 0.044(6)
C30C 0.132(10) 0.104(8) 0.108(9) 0.026(6) 0.049(7) 0.080(7)
C31C 0.113(8) 0.092(6) 0.102(8) 0.034(5) 0.034(6) 0.070(6)
C32C 0.078(7) 0.062(6) 0.068(7) 0.019(5) 0.021(5) 0.038(5)
C12C 0.050(5) 0.039(7) 0.063(8) 0.004(5) 0.010(5) 0.025(5)
C23C 0.075(5) 0.053(5) 0.075(5) 0.028(4) 0.002(4) 0.032(4)
C33C 0.116(9) 0.085(6) 0.109(8) 0.023(5) 0.020(7) 0.063(6)
C34C 0.109(8) 0.085(6) 0.098(7) 0.040(6) 0.044(6) 0.048(6)
C35C 0.059(6) 0.052(6) 0.075(6) 0.022(5) 0.014(5) 0.036(5)
C36C 0.058(6) 0.048(6) 0.072(6) 0.021(5) 0.011(5) 0.031(5)
C37C 0.048(5) 0.049(6) 0.073(5) 0.027(5) 0.013(5) 0.031(5)
C38C 0.053(5) 0.038(7) 0.072(6) 0.019(6) 0.012(4) 0.028(5)
C39C 0.057(6) 0.044(9) 0.071(7) 0.014(7) 0.014(5) 0.030(6)
C40C 0.062(5) 0.059(7) 0.072(6) 0.019(5) 0.012(5) 0.040(5)
S3B 0.0519(15) 0.0426(14) 0.0418(14) 0.0098(11) 0.0036(11) 0.0080(12)
C27B 0.049(7) 0.050(5) 0.035(6) 0.006(5) 0.004(5) 0.032(5)
C28B 0.047(6) 0.054(5) 0.035(5) 0.007(4) 0.004(4) 0.029(5)
C29B 0.077(7) 0.079(6) 0.077(7) 0.024(5) 0.029(6) 0.054(5)
C30B 0.105(7) 0.074(6) 0.057(6) 0.015(5) 0.030(5) 0.066(5)
C31B 0.065(5) 0.051(4) 0.044(5) -0.004(4) -0.018(4) 0.038(4)
C32B 0.049(5) 0.046(4) 0.036(5) -0.001(4) -0.007(4) 0.034(4)
C12B 0.054(6) 0.064(9) 0.069(9) 0.008(6) 0.006(5) 0.033(6)
C23B 0.066(5) 0.044(4) 0.061(4) 0.026(4) 0.002(3) 0.027(3)
C33B 0.082(6) 0.034(4) 0.082(6) -0.008(4) -0.010(4) 0.039(4)
C34B 0.045(5) 0.043(4) 0.040(5) -0.004(4) -0.001(4) 0.016(4)
C35B 0.036(4) 0.028(4) 0.043(5) -0.006(4) -0.006(4) 0.011(4)
C36B 0.041(5) 0.040(5) 0.052(5) 0.015(4) 0.007(4) 0.022(4)
C37B 0.053(5) 0.026(5) 0.058(5) 0.024(4) 0.010(4) 0.020(4)
C38B 0.047(5) 0.023(6) 0.060(5) 0.013(5) 0.009(4) 0.013(5)
C39B 0.053(5) 0.042(8) 0.064(7) 0.015(6) 0.015(4) 0.034(5)
C40B 0.046(5) 0.032(5) 0.049(5) 0.009(4) -0.003(4) 0.016(4)
OW1C 0.055(4) 0.082(5) 0.070(5) 0.018(4) 0.014(4) 0.036(4)
OW2 0.176(8) 0.082(6) 0.089(6) 0.020(5) -0.021(6) 0.062(6)
O60 0.127(10) 0.150(11) 0.120(10) -0.020(8) -0.013(8) 0.070(9)
C60 0.114(10) 0.139(11) 0.120(10) -0.026(9) -0.013(8) 0.064(9)
C61 0.122(11) 0.132(12) 0.114(11) -0.020(10) -0.021(9) 0.050(10)
C50 0.058(7) 0.081(8) 0.064(7) 0.015(6) 0.014(6) -0.001(5)
Cl1 0.106(3) 0.075(2) 0.088(2) 0.0218(18) -0.016(2) 0.040(2)
Cl2 0.058(2) 0.102(3) 0.083(3) 0.019(2) 0.0212(18) 0.0136(19)
OW1B 0.070(5) 0.044(4) 0.064(5) 0.012(3) -0.004(4) 0.025(4)

loop_
_atom_type_symbol
_atom_type_description
_atom_type_scat_dispersion_real
_atom_type_scat_dispersion_imag
_atom_type_scat_source
C C 0.0033 0.0016 'International Tables Vol C Tables 4.2.6.8 and 6.1.1.4'
H H 0.0000 0.0000 'International Tables Vol C Tables 4.2.6.8 and 6.1.1.4'
N N 0.0061 0.0033 'International Tables Vol C Tables 4.2.6.8 and 6.1.1.4'
O O 0.0106 0.0060 'International Tables Vol C Tables 4.2.6.8 and 6.1.1.4'
S S 0.1246 0.1234 'International Tables Vol C Tables 4.2.6.8 and 6.1.1.4'
Cl Cl 0.1484 0.1585 'International Tables Vol C Tables 4.2.6.8 and 6.1.1.4'

loop_
_geom_angle_atom_site_label_1
_geom_angle_atom_site_label_2
_geom_angle_atom_site_label_3
_geom_angle
_geom_angle_site_symmetry_1
_geom_angle_site_symmetry_3
_geom_angle_publ_flag
C11A S1A C12A 99.2(2) . . ?
C33A S2A C34A 101.0(2) . . ?
C23A S3A C22A 100.3(2) . . ?
N2A N1A C2A 112.6(3) . . ?
N2A N1A C1A 122.0(3) . . ?
C2A N1A C1A 125.3(3) . . ?
C4A N2A N1A 103.7(3) . . ?
N4A N3A C13A 112.0(4) . . ?
N4A N3A C1A 123.3(3) . . ?
C13A N3A C1A 124.8(4) . . ?
C15A N4A N3A 104.3(3) . . ?
N6A N5A C24A 112.0(4) . . ?
N6A N5A C1A 121.7(3) . . ?
C24A N5A C1A 126.0(4) . . ?
C26A N6A N5A 104.4(3) . . ?
N1A C1A N5A 113.2(4) . . ?
N1A C1A N3A 112.6(4) . . ?
N5A C1A N3A 111.3(3) . . ?
N1A C1A H1A 106.4 . . ?
N5A C1A H1A 106.4 . . ?
N3A C1A H1A 106.4 . . ?
C3A C2A N1A 106.3(4) . . ?
C3A C2A H2A 126.8 . . ?
N1A C2A H2A 126.8 . . ?
C2A C3A C4A 105.5(4) . . ?
C2A C3A H3A 127.3 . . ?
C4A C3A H3A 127.3 . . ?
N2A C4A C3A 111.8(4) . . ?
N2A C4A C5A 120.4(4) . . ?
C3A C4A C5A 127.7(4) . . ?
C9A C5A C6A 118.8(4) . . ?
C9A C5A C4A 120.7(4) . . ?
C6A C5A C4A 120.2(4) . . ?
C7A C6A C5A 120.1(4) . . ?
C7A C6A H6A 119.9 . . ?
C5A C6A H6A 119.9 . . ?
C6A C7A C8A 120.0(5) . . ?
C6A C7A H7A 120.0 . . ?
C8A C7A H7A 120.0 . . ?
C10A C8A C7A 120.2(4) . . ?
C10A C8A H8A 119.9 . . ?
C7A C8A H8A 119.9 . . ?
C5A C9A C10A 121.5(4) . . ?
C5A C9A H9A 119.3 . . ?
C10A C9A H9A 119.3 . . ?
C8A C10A C9A 119.3(4) . . ?
C8A C10A C11A 119.8(4) . . ?
C9A C10A C11A 120.8(4) . . ?
C10A C11A S1A 112.5(4) . . ?
C10A C11A H11A 109.1 . . ?
S1A C11A H11A 109.1 . . ?
C10A C11A H11B 109.1 . . ?
S1A C11A H11B 109.1 . . ?
H11A C11A H11B 107.8 . . ?
C39A C12A S1A 114.0(3) . . ?
C39A C12A H12A 108.7 . . ?
S1A C12A H12A 108.7 . . ?
C39A C12A H12B 108.7 . . ?
S1A C12A H12B 108.7 . . ?
H12A C12A H12B 107.6 . . ?
N3A C13A C14A 106.7(4) . . ?
N3A C13A H13A 126.7 . . ?
C14A C13A H13A 126.7 . . ?
C13A C14A C15A 105.8(4) . . ?
C13A C14A H14A 127.1 . . ?
C15A C14A H14A 127.1 . . ?
N4A C15A C14A 111.3(4) . . ?
N4A C15A C16A 120.2(4) . . ?
C14A C15A C16A 128.5(4) . . ?
C17A C16A C20A 118.6(4) . . ?
C17A C16A C15A 120.3(4) . . ?
C20A C16A C15A 121.1(4) . . ?
C16A C17A C18A 120.8(5) . . ?
C16A C17A H17A 119.6 . . ?
C18A C17A H17A 119.6 . . ?
C19A C18A C17A 119.9(5) . . ?
C19A C18A H18A 120.0 . . ?
C17A C18A H18A 120.0 . . ?
C18A C19A C21A 120.7(5) . . ?
C18A C19A H19A 119.7 . . ?
C21A C19A H19A 119.7 . . ?
C21A C20A C16A 120.9(4) . . ?
C21A C20A H20A 119.5 . . ?
C16A C20A H20A 119.5 . . ?
C20A C21A C19A 119.1(4) . . ?
C20A C21A C22A 121.3(4) . . ?
C19A C21A C22A 119.6(4) . . ?
C21A C22A S3A 114.0(4) . . ?
C21A C22A H22A 108.8 . . ?
S3A C22A H22A 108.8 . . ?
C21A C22A H22B 108.8 . . ?
S3A C22A H22B 108.8 . . ?
H22A C22A H22B 107.6 . . ?
C37A C23A S3A 117.5(3) . . ?
C37A C23A H23A 107.9 . . ?
S3A C23A H23A 107.9 . . ?
C37A C23A H23B 107.9 . . ?
S3A C23A H23B 107.9 . . ?
H23A C23A H23B 107.2 . . ?
N5A C24A C25A 107.4(4) . . ?
N5A C24A H24A 126.3 . . ?
C25A C24A H24A 126.3 . . ?
C24A C25A C26A 104.7(4) . . ?
C24A C25A H25A 127.6 . . ?
C26A C25A H25A 127.6 . . ?
N6A C26A C25A 111.5(4) . . ?
N6A C26A C27A 119.3(4) . . ?
C25A C26A C27A 129.1(4) . . ?
C31A C27A C28A 119.5(4) . . ?
C31A C27A C26A 119.8(4) . . ?
C28A C27A C26A 120.7(4) . . ?
C29A C28A C27A 119.1(4) . . ?
C29A C28A H28A 120.5 . . ?
C27A C28A H28A 120.5 . . ?
C30A C29A C28A 121.1(4) . . ?
C30A C29A H29A 119.5 . . ?
C28A C29A H29A 119.5 . . ?
C29A C30A C32A 120.3(4) . . ?
C29A C30A H30A 119.9 . . ?
C32A C30A H30A 119.9 . . ?
C32A C31A C27A 121.5(4) . . ?
C32A C31A H31A 119.2 . . ?
C27A C31A H31A 119.2 . . ?
C31A C32A C30A 118.6(4) . . ?
C31A C32A C33A 120.3(4) . . ?
C30A C32A C33A 121.2(4) . . ?
C32A C33A S2A 107.4(3) . . ?
C32A C33A H33A 110.2 . . ?
S2A C33A H33A 110.2 . . ?
C32A C33A H33B 110.2 . . ?
S2A C33A H33B 110.2 . . ?
H33A C33A H33B 108.5 . . ?
C35A C34A S2A 115.6(3) . . ?
C35A C34A H34A 108.4 . . ?
S2A C34A H34A 108.4 . . ?
C35A C34A H34B 108.4 . . ?
S2A C34A H34B 108.4 . . ?
H34A C34A H34B 107.4 . . ?
C36A C35A C40A 118.7(4) . . ?
C36A C35A C34A 120.5(4) . . ?
C40A C35A C34A 120.6(4) . . ?
C37A C36A C35A 121.4(4) . . ?
C37A C36A H36A 119.3 . . ?
C35A C36A H36A 119.3 . . ?
C36A C37A C38A 118.7(4) . . ?
C36A C37A C23A 118.7(4) . . ?
C38A C37A C23A 122.6(4) . . ?
C39A C38A C37A 120.9(4) . . ?
C39A C38A H38A 119.5 . . ?
C37A C38A H38A 119.5 . . ?
C40A C39A C38A 119.3(4) . . ?
C40A C39A C12A 120.5(4) . . ?
C38A C39A C12A 120.2(4) . . ?
C39A C40A C35A 120.9(4) . . ?
C39A C40A H40A 119.5 . . ?
C35A C40A H40A 119.5 . . ?
C11B S1B C12B 101.2(9) . . ?
C11B S1B C12C 96.8(8) . . ?
C12B S1B C12C 8.4(15) . . ?
C22B S2B C23B 108.0(5) . . ?
C22B S2B C23C 93.7(5) . . ?
C23B S2B C23C 15.6(6) . . ?
N2B N1B C2B 112.6(3) . . ?
N2B N1B C1B 122.6(3) . . ?
C2B N1B C1B 124.8(3) . . ?
C4B N2B N1B 104.2(3) . . ?
N4B N3B C13B 112.5(3) . . ?
N4B N3B C1B 122.2(3) . . ?
C13B N3B C1B 125.2(3) . . ?
C15B N4B N3B 104.4(3) . . ?
N6B N5B C24B 113.1(3) . . ?
N6B N5B C1B 122.3(3) . . ?
C24B N5B C1B 124.5(3) . . ?
C26B N6B N5B 103.9(3) . . ?
N1B C1B N3B 111.7(3) . . ?
N1B C1B N5B 112.1(3) . . ?
N3B C1B N5B 112.2(3) . . ?
N1B C1B H1B 106.9 . . ?
N3B C1B H1B 106.9 . . ?
N5B C1B H1B 106.9 . . ?
N1B C2B C3B 106.1(3) . . ?
N1B C2B H2B 126.9 . . ?
C3B C2B H2B 126.9 . . ?
C2B C3B C4B 105.6(4) . . ?
C2B C3B H3B 127.2 . . ?
C4B C3B H3B 127.2 . . ?
N2B C4B C3B 111.3(4) . . ?
N2B C4B C5B 120.6(3) . . ?
C3B C4B C5B 128.1(4) . . ?
C6B C5B C9B 119.1(4) . . ?
C6B C5B C4B 120.7(4) . . ?
C9B C5B C4B 120.2(4) . . ?
C5B C6B C7B 120.4(4) . . ?
C5B C6B H6B 119.8 . . ?
C7B C6B H6B 119.8 . . ?
C8B C7B C6B 120.3(4) . . ?
C8B C7B H7B 119.8 . . ?
C6B C7B H7B 119.8 . . ?
C7B C8B C10B 119.6(4) . . ?
C7B C8B H8B 120.2 . . ?
C10B C8B H8B 120.2 . . ?
C10B C9B C5B 121.2(4) . . ?
C10B C9B H9B 119.4 . . ?
C5B C9B H9B 119.4 . . ?
C9B C10B C8B 119.4(4) . . ?
C9B C10B C11B 120.9(4) . . ?
C8B C10B C11B 119.7(4) . . ?
C10B C11B S1B 108.4(3) . . ?
C10B C11B H11C 110.0 . . ?
S1B C11B H11C 110.0 . . ?
C10B C11B H11D 110.0 . . ?
S1B C11B H11D 110.0 . . ?
H11C C11B H11D 108.4 . . ?
N3B C13B C14B 106.3(4) . . ?
N3B C13B H13B 126.9 . . ?
C14B C13B H13B 126.9 . . ?
C13B C14B C15B 104.8(4) . . ?
C13B C14B H14B 127.6 . . ?
C15B C14B H14B 127.6 . . ?
N4B C15B C14B 112.0(4) . . ?
N4B C15B C16B 119.8(4) . . ?
C14B C15B C16B 128.3(4) . . ?
C20B C16B C17B 118.5(4) . . ?
C20B C16B C15B 120.0(4) . . ?
C17B C16B C15B 121.5(4) . . ?
C18B C17B C16B 120.4(5) . . ?
C18B C17B H17B 119.8 . . ?
C16B C17B H17B 119.8 . . ?
C19B C18B C17B 121.0(5) . . ?
C19B C18B H18B 119.5 . . ?
C17B C18B H18B 119.5 . . ?
C18B C19B C21B 120.2(5) . . ?
C18B C19B H19B 119.9 . . ?
C21B C19B H19B 119.9 . . ?
C16B C20B C21B 122.0(4) . . ?
C16B C20B H20B 119.0 . . ?
C21B C20B H20B 119.0 . . ?
C19B C21B C20B 117.9(5) . . ?
C19B C21B C22B 121.2(5) . . ?
C20B C21B C22B 120.9(5) . . ?
C21B C22B S2B 108.8(4) . . ?
C21B C22B H22C 109.9 . . ?
S2B C22B H22C 109.9 . . ?
C21B C22B H22D 109.9 . . ?
S2B C22B H22D 109.9 . . ?
H22C C22B H22D 108.3 . . ?
C25B C24B N5B 105.7(4) . . ?
C25B C24B H24B 127.1 . . ?
N5B C24B H24B 127.1 . . ?
C24B C25B C26B 106.3(4) . . ?
C24B C25B H25B 126.9 . . ?
C26B C25B H25B 126.9 . . ?
N6B C26B C25B 111.0(3) . . ?
N6B C26B C27B 123.3(5) . . ?
C25B C26B C27B 125.7(5) . . ?
N6B C26B C27C 116.5(5) . . ?
C25B C26B C27C 132.4(5) . . ?
C27B C26B C27C 7.6(6) . . ?
C33C S3C C34C 94.4(6) . . ?
C28C C27C C32C 120.0 . . ?
C28C C27C C26B 119.4(7) . . ?
C32C C27C C26B 120.5(7) . . ?
C29C C28C C27C 120.0 . . ?
C29C C28C H28C 120.0 . . ?
C27C C28C H28C 120.0 . . ?
C28C C29C C30C 120.0 . . ?
C28C C29C H29C 120.0 . . ?
C30C C29C H29C 120.0 . . ?
C31C C30C C29C 120.0 . . ?
C31C C30C H30C 120.0 . . ?
C29C C30C H30C 120.0 . . ?
C30C C31C C32C 120.0 . . ?
C30C C31C C33C 121.2(9) . . ?
C32C C31C C33C 118.8(9) . . ?
C31C C32C C27C 120.0 . . ?
C31C C32C H32C 120.0 . . ?
C27C C32C H32C 120.0 . . ?
C39C C12C S1B 108.9(5) . . ?
C39C C12C H12E 109.9 . . ?
S1B C12C H12E 109.9 . . ?
C39C C12C H12F 109.9 . . ?
S1B C12C H12F 109.9 . . ?
H12E C12C H12F 108.3 . . ?
C37C C23C S2B 123.2(5) . . ?
C37C C23C H23E 106.5 . . ?
S2B C23C H23E 106.5 . . ?
C37C C23C H23F 106.5 . . ?
S2B C23C H23F 106.5 . . ?
H23E C23C H23F 106.5 . . ?
C31C C33C S3C 105.5(4) . . ?
C31C C33C H33E 110.6 . . ?
S3C C33C H33E 110.6 . . ?
C31C C33C H33F 110.6 . . ?
S3C C33C H33F 110.6 . . ?
H33E C33C H33F 108.8 . . ?
C35C C34C S3C 117.7(5) . . ?
C35C C34C H34E 107.9 . . ?
S3C C34C H34E 107.9 . . ?
C35C C34C H34F 107.9 . . ?
S3C C34C H34F 107.9 . . ?
H34E C34C H34F 107.2 . . ?
C36C C35C C40C 120.0 . . ?
C36C C35C C34C 124.5(9) . . ?
C40C C35C C34C 115.5(9) . . ?
C37C C36C C35C 120.0 . . ?
C37C C36C H36C 120.0 . . ?
C35C C36C H36C 120.0 . . ?
C36C C37C C38C 120.0 . . ?
C36C C37C C23C 124.7(9) . . ?
C38C C37C C23C 115.3(9) . . ?
C39C C38C C37C 120.0 . . ?
C39C C38C H38C 120.0 . . ?
C37C C38C H38C 120.0 . . ?
C40C C39C C38C 120.0 . . ?
C40C C39C C12C 118.6(12) . . ?
C38C C39C C12C 121.4(12) . . ?
C39C C40C C35C 120.0 . . ?
C39C C40C H40C 120.0 . . ?
C35C C40C H40C 120.0 . . ?
C34B S3B C33B 103.7(4) . . ?
C28B C27B C32B 120.0 . . ?
C28B C27B C26B 120.2(5) . . ?
C32B C27B C26B 119.5(5) . . ?
C29B C28B C27B 120.0 . . ?
C29B C28B H28B 120.0 . . ?
C27B C28B H28B 120.0 . . ?
C28B C29B C30B 120.0 . . ?
C28B C29B H29B 120.0 . . ?
C30B C29B H29B 120.0 . . ?
C29B C30B C31B 120.0 . . ?
C29B C30B H30B 120.0 . . ?
C31B C30B H30B 120.0 . . ?
C32B C31B C30B 120.0 . . ?
C32B C31B C33B 116.7(7) . . ?
C30B C31B C33B 122.6(7) . . ?
C31B C32B C27B 120.0 . . ?
C31B C32B H32B 120.0 . . ?
C27B C32B H32B 120.0 . . ?
C39B C12B S1B 115.9(5) . . ?
C39B C12B H12C 108.3 . . ?
S1B C12B H12C 108.3 . . ?
C39B C12B H12D 108.3 . . ?
S1B C12B H12D 108.3 . . ?
H12C C12B H12D 107.4 . . ?
C37B C23B S2B 108.5(4) . . ?
C37B C23B H23C 110.0 . . ?
S2B C23B H23C 110.0 . . ?
C37B C23B H23D 110.0 . . ?
S2B C23B H23D 110.0 . . ?
H23C C23B H23D 108.4 . . ?
C31B C33B S3B 109.5(5) . . ?
C31B C33B H33C 109.8 . . ?
S3B C33B H33C 109.8 . . ?
C31B C33B H33D 109.8 . . ?
S3B C33B H33D 109.8 . . ?
H33C C33B H33D 108.2 . . ?
C35B C34B S3B 113.1(4) . . ?
C35B C34B H34C 109.0 . . ?
S3B C34B H34C 109.0 . . ?
C35B C34B H34D 109.0 . . ?
S3B C34B H34D 109.0 . . ?
H34C C34B H34D 107.8 . . ?
C36B C35B C40B 120.0 . . ?
C36B C35B C34B 123.9(7) . . ?
C40B C35B C34B 116.1(7) . . ?
C35B C36B C37B 120.0 . . ?
C35B C36B H36B 120.0 . . ?
C37B C36B H36B 120.0 . . ?
C38B C37B C36B 120.0 . . ?
C38B C37B C23B 123.7(8) . . ?
C36B C37B C23B 116.3(8) . . ?
C37B C38B C39B 120.0 . . ?
C37B C38B H38B 120.0 . . ?
C39B C38B H38B 120.0 . . ?
C38B C39B C40B 120.0 . . ?
C38B C39B C12B 121.0(13) . . ?
C40B C39B C12B 119.0(13) . . ?
C39B C40B C35B 120.0 . . ?
C39B C40B H40B 120.0 . . ?
C35B C40B H40B 120.0 . . ?
O60 C60 C61 104.6(9) . . ?
O60 C60 H60A 110.8 . . ?
C61 C60 H60A 110.8 . . ?
O60 C60 H60B 110.8 . . ?
C61 C60 H60B 110.8 . . ?
H60A C60 H60B 108.9 . . ?
Cl2 C50 Cl1 109.6(5) . . ?
Cl2 C50 H50A 109.8 . . ?
Cl1 C50 H50A 109.8 . . ?
Cl2 C50 H50B 109.8 . . ?
Cl1 C50 H50B 109.8 . . ?
H50A C50 H50B 108.2 . . ?

loop_
_geom_bond_atom_site_label_1
_geom_bond_atom_site_label_2
_geom_bond_distance
_geom_bond_site_symmetry_2
_geom_bond_publ_flag
S1A C11A 1.801(5) . ?
S1A C12A 1.822(5) . ?
S2A C33A 1.804(5) . ?
S2A C34A 1.806(5) . ?
S3A C23A 1.800(5) . ?
S3A C22A 1.803(5) . ?
N1A N2A 1.355(5) . ?
N1A C2A 1.359(5) . ?
N1A C1A 1.438(5) . ?
N2A C4A 1.329(5) . ?
N3A N4A 1.357(5) . ?
N3A C13A 1.358(6) . ?
N3A C1A 1.460(6) . ?
N4A C15A 1.338(6) . ?
N5A N6A 1.353(5) . ?
N5A C24A 1.357(6) . ?
N5A C1A 1.439(6) . ?
N6A C26A 1.340(5) . ?
C1A H1A 1.0000 . ?
C2A C3A 1.355(6) . ?
C2A H2A 0.9500 . ?
C3A C4A 1.401(6) . ?
C3A H3A 0.9500 . ?
C4A C5A 1.483(6) . ?
C5A C9A 1.386(6) . ?
C5A C6A 1.391(6) . ?
C6A C7A 1.390(7) . ?
C6A H6A 0.9500 . ?
C7A C8A 1.393(7) . ?
C7A H7A 0.9500 . ?
C8A C10A 1.377(7) . ?
C8A H8A 0.9500 . ?
C9A C10A 1.387(6) . ?
C9A H9A 0.9500 . ?
C10A C11A 1.509(7) . ?
C11A H11A 0.9900 . ?
C11A H11B 0.9900 . ?
C12A C39A 1.499(6) . ?
C12A H12A 0.9900 . ?
C12A H12B 0.9900 . ?
C13A C14A 1.359(7) . ?
C13A H13A 0.9500 . ?
C14A C15A 1.394(6) . ?
C14A H14A 0.9500 . ?
C15A C16A 1.472(7) . ?
C16A C17A 1.389(7) . ?
C16A C20A 1.401(6) . ?
C17A C18A 1.393(8) . ?
C17A H17A 0.9500 . ?
C18A C19A 1.370(8) . ?
C18A H18A 0.9500 . ?
C19A C21A 1.400(7) . ?
C19A H19A 0.9500 . ?
C20A C21A 1.389(6) . ?
C20A H20A 0.9500 . ?
C21A C22A 1.504(6) . ?
C22A H22A 0.9900 . ?
C22A H22B 0.9900 . ?
C23A C37A 1.513(7) . ?
C23A H23A 0.9900 . ?
C23A H23B 0.9900 . ?
C24A C25A 1.362(7) . ?
C24A H24A 0.9500 . ?
C25A C26A 1.409(6) . ?
C25A H25A 0.9500 . ?
C26A C27A 1.474(6) . ?
C27A C31A 1.390(6) . ?
C27A C28A 1.398(6) . ?
C28A C29A 1.391(7) . ?
C28A H28A 0.9500 . ?
C29A C30A 1.377(7) . ?
C29A H29A 0.9500 . ?
C30A C32A 1.404(7) . ?
C30A H30A 0.9500 . ?
C31A C32A 1.384(6) . ?
C31A H31A 0.9500 . ?
C32A C33A 1.497(6) . ?
C33A H33A 0.9900 . ?
C33A H33B 0.9900 . ?
C34A C35A 1.503(6) . ?
C34A H34A 0.9900 . ?
C34A H34B 0.9900 . ?
C35A C36A 1.387(7) . ?
C35A C40A 1.404(6) . ?
C36A C37A 1.386(6) . ?
C36A H36A 0.9500 . ?
C37A C38A 1.402(6) . ?
C38A C39A 1.389(6) . ?
C38A H38A 0.9500 . ?
C39A C40A 1.381(6) . ?
C40A H40A 0.9500 . ?
S1B C11B 1.784(5) . ?
S1B C12B 1.818(5) . ?
S1B C12C 1.819(5) . ?
S2B C22B 1.818(3) . ?
S2B C23B 1.819(3) . ?
S2B C23C 1.827(3) . ?
N1B N2B 1.357(4) . ?
N1B C2B 1.367(5) . ?
N1B C1B 1.444(5) . ?
N2B C4B 1.340(5) . ?
N3B N4B 1.353(5) . ?
N3B C13B 1.360(5) . ?
N3B C1B 1.444(5) . ?
N4B C15B 1.327(5) . ?
N5B N6B 1.356(5) . ?
N5B C24B 1.364(5) . ?
N5B C1B 1.444(5) . ?
N6B C26B 1.340(5) . ?
C1B H1B 1.0000 . ?
C2B C3B 1.368(6) . ?
C2B H2B 0.9500 . ?
C3B C4B 1.410(6) . ?
C3B H3B 0.9500 . ?
C4B C5B 1.467(6) . ?
C5B C6B 1.382(6) . ?
C5B C9B 1.391(6) . ?
C6B C7B 1.393(6) . ?
C6B H6B 0.9500 . ?
C7B C8B 1.387(6) . ?
C7B H7B 0.9500 . ?
C8B C10B 1.396(6) . ?
C8B H8B 0.9500 . ?
C9B C10B 1.388(6) . ?
C9B H9B 0.9500 . ?
C10B C11B 1.512(6) . ?
C11B H11C 0.9900 . ?
C11B H11D 0.9900 . ?
C13B C14B 1.375(6) . ?
C13B H13B 0.9500 . ?
C14B C15B 1.405(6) . ?
C14B H14B 0.9500 . ?
C15B C16B 1.479(6) . ?
C16B C20B 1.376(6) . ?
C16B C17B 1.389(6) . ?
C17B C18B 1.387(7) . ?
C17B H17B 0.9500 . ?
C18B C19B 1.370(8) . ?
C18B H18B 0.9500 . ?
C19B C21B 1.397(8) . ?
C19B H19B 0.9500 . ?
C20B C21B 1.409(7) . ?
C20B H20B 0.9500 . ?
C21B C22B 1.492(8) . ?
C22B H22C 0.9900 . ?
C22B H22D 0.9900 . ?
C24B C25B 1.357(7) . ?
C24B H24B 0.9500 . ?
C25B C26B 1.409(6) . ?
C25B H25B 0.9500 . ?
C26B C27B 1.471(2) . ?
C26B C27C 1.472(2) . ?
S3C C33C 1.815(5) . ?
S3C C34C 1.820(5) . ?
C27C C28C 1.3900 . ?
C27C C32C 1.3900 . ?
C28C C29C 1.3900 . ?
C28C H28C 0.9500 . ?
C29C C30C 1.3900 . ?
C29C H29C 0.9500 . ?
C30C C31C 1.3900 . ?
C30C H30C 0.9500 . ?
C31C C32C 1.3900 . ?
C31C C33C 1.518(5) . ?
C32C H32C 0.9500 . ?
C12C C39C 1.502(7) . ?
C12C H12E 0.9900 . ?
C12C H12F 0.9900 . ?
C23C C37C 1.508(6) . ?
C23C H23E 0.9900 . ?
C23C H23F 0.9900 . ?
C33C H33E 0.9900 . ?
C33C H33F 0.9900 . ?
C34C C35C 1.510(7) . ?
C34C H34E 0.9900 . ?
C34C H34F 0.9900 . ?
C35C C36C 1.3900 . ?
C35C C40C 1.3900 . ?
C36C C37C 1.3900 . ?
C36C H36C 0.9500 . ?
C37C C38C 1.3900 . ?
C38C C39C 1.3900 . ?
C38C H38C 0.9500 . ?
C39C C40C 1.3900 . ?
C40C H40C 0.9500 . ?
S3B C34B 1.810(4) . ?
S3B C33B 1.822(5) . ?
C27B C28B 1.3900 . ?
C27B C32B 1.3900 . ?
C28B C29B 1.3900 . ?
C28B H28B 0.9500 . ?
C29B C30B 1.3900 . ?
C29B H29B 0.9500 . ?
C30B C31B 1.3900 . ?
C30B H30B 0.9500 . ?
C31B C32B 1.3900 . ?
C31B C33B 1.505(5) . ?
C32B H32B 0.9500 . ?
C12B C39B 1.503(7) . ?
C12B H12C 0.9900 . ?
C12B H12D 0.9900 . ?
C23B C37B 1.494(6) . ?
C23B H23C 0.9900 . ?
C23B H23D 0.9900 . ?
C33B H33C 0.9900 . ?
C33B H33D 0.9900 . ?
C34B C35B 1.499(6) . ?
C34B H34C 0.9900 . ?
C34B H34D 0.9900 . ?
C35B C36B 1.3900 . ?
C35B C40B 1.3900 . ?
C36B C37B 1.3900 . ?
C36B H36B 0.9500 . ?
C37B C38B 1.3900 . ?
C38B C39B 1.3900 . ?
C38B H38B 0.9500 . ?
C39B C40B 1.3900 . ?
C40B H40B 0.9500 . ?
OW1C HW1C 0.980(8) . ?
O60 C60 1.448(10) . ?
O60 H60 0.8400 . ?
C60 C61 1.512(10) . ?
C60 H60A 0.9900 . ?
C60 H60B 0.9900 . ?
C61 H61A 0.9800 . ?
C61 H61B 0.9800 . ?
C61 H61C 0.9800 . ?
C50 Cl2 1.729(7) . ?
C50 Cl1 1.732(6) . ?
C50 H50A 0.9900 . ?
C50 H50B 0.9900 . ?
OW1B HW1B 0.977(7) . ?

loop_
_geom_hbond_atom_site_label_D
_geom_hbond_atom_site_label_H
_geom_hbond_atom_site_label_A
_geom_hbond_distance_DH
_geom_hbond_distance_HA
_geom_hbond_distance_DA
_geom_hbond_angle_DHA
_geom_hbond_site_symmetry_A
OW1B HW1B N6B 0.977(7) 2.320(3) 3.293(8) 173.1(4) .
OW1C HW1C S1B 0.980(8) 2.5579(16) 3.445(8) 150.6(5) .

loop_
_geom_torsion_atom_site_label_1
_geom_torsion_atom_site_label_2
_geom_torsion_atom_site_label_3
_geom_torsion_atom_site_label_4
_geom_torsion
_geom_torsion_site_symmetry_1
_geom_torsion_site_symmetry_2
_geom_torsion_site_symmetry_3
_geom_torsion_site_symmetry_4
_geom_torsion_publ_flag
C2A N1A N2A C4A 0.6(5) . . . . ?
C1A N1A N2A C4A -178.6(4) . . . . ?
C13A N3A N4A C15A 0.2(5) . . . . ?
C1A N3A N4A C15A 178.9(4) . . . . ?
C24A N5A N6A C26A 0.8(4) . . . . ?
C1A N5A N6A C26A -173.1(3) . . . . ?
N2A N1A C1A N5A -60.2(5) . . . . ?
C2A N1A C1A N5A 120.7(4) . . . . ?
N2A N1A C1A N3A 67.1(5) . . . . ?
C2A N1A C1A N3A -112.1(5) . . . . ?
N6A N5A C1A N1A 71.2(5) . . . . ?
C24A N5A C1A N1A -101.8(5) . . . . ?
N6A N5A C1A N3A -56.7(5) . . . . ?
C24A N5A C1A N3A 130.3(4) . . . . ?
N4A N3A C1A N1A -21.2(5) . . . . ?
C13A N3A C1A N1A 157.3(4) . . . . ?
N4A N3A C1A N5A 107.1(4) . . . . ?
C13A N3A C1A N5A -74.4(5) . . . . ?
N2A N1A C2A C3A 0.7(5) . . . . ?
C1A N1A C2A C3A 180.0(4) . . . . ?
N1A C2A C3A C4A -1.7(5) . . . . ?
N1A N2A C4A C3A -1.7(5) . . . . ?
N1A N2A C4A C5A 174.5(4) . . . . ?
C2A C3A C4A N2A 2.2(5) . . . . ?
C2A C3A C4A C5A -173.7(4) . . . . ?
N2A C4A C5A C9A -17.3(6) . . . . ?
C3A C4A C5A C9A 158.3(4) . . . . ?
N2A C4A C5A C6A 168.7(4) . . . . ?
C3A C4A C5A C6A -15.7(7) . . . . ?
C9A C5A C6A C7A -1.1(7) . . . . ?
C4A C5A C6A C7A 173.0(4) . . . . ?
C5A C6A C7A C8A 0.1(7) . . . . ?
C6A C7A C8A C10A -0.1(8) . . . . ?
C6A C5A C9A C10A 2.2(6) . . . . ?
C4A C5A C9A C10A -171.8(4) . . . . ?
C7A C8A C10A C9A 1.2(7) . . . . ?
C7A C8A C10A C11A -174.8(5) . . . . ?
C5A C9A C10A C8A -2.2(7) . . . . ?
C5A C9A C10A C11A 173.6(4) . . . . ?
C8A C10A C11A S1A -60.5(6) . . . . ?
C9A C10A C11A S1A 123.7(4) . . . . ?
C12A S1A C11A C10A -176.6(4) . . . . ?
C11A S1A C12A C39A 58.3(4) . . . . ?
N4A N3A C13A C14A -0.4(5) . . . . ?
C1A N3A C13A C14A -179.0(4) . . . . ?
N3A C13A C14A C15A 0.4(5) . . . . ?
N3A N4A C15A C14A 0.0(5) . . . . ?
N3A N4A C15A C16A -179.8(4) . . . . ?
C13A C14A C15A N4A -0.3(5) . . . . ?
C13A C14A C15A C16A 179.6(4) . . . . ?
N4A C15A C16A C17A 162.9(5) . . . . ?
C14A C15A C16A C17A -17.0(7) . . . . ?
N4A C15A C16A C20A -17.5(6) . . . . ?
C14A C15A C16A C20A 162.7(4) . . . . ?
C20A C16A C17A C18A 1.4(9) . . . . ?
C15A C16A C17A C18A -179.0(6) . . . . ?
C16A C17A C18A C19A -1.8(11) . . . . ?
C17A C18A C19A C21A 1.2(11) . . . . ?
C17A C16A C20A C21A -0.5(7) . . . . ?
C15A C16A C20A C21A 179.9(4) . . . . ?
C16A C20A C21A C19A -0.1(7) . . . . ?
C16A C20A C21A C22A -179.6(4) . . . . ?
C18A C19A C21A C20A -0.3(9) . . . . ?
C18A C19A C21A C22A 179.2(6) . . . . ?
C20A C21A C22A S3A -131.1(4) . . . . ?
C19A C21A C22A S3A 49.3(6) . . . . ?
C23A S3A C22A C21A 71.6(4) . . . . ?
C22A S3A C23A C37A 75.4(4) . . . . ?
N6A N5A C24A C25A -0.4(5) . . . . ?
C1A N5A C24A C25A 173.2(4) . . . . ?
N5A C24A C25A C26A -0.2(5) . . . . ?
N5A N6A C26A C25A -0.9(4) . . . . ?
N5A N6A C26A C27A 177.0(3) . . . . ?
C24A C25A C26A N6A 0.7(5) . . . . ?
C24A C25A C26A C27A -176.9(4) . . . . ?
N6A C26A C27A C31A -13.3(6) . . . . ?
C25A C26A C27A C31A 164.2(4) . . . . ?
N6A C26A C27A C28A 168.1(4) . . . . ?
C25A C26A C27A C28A -14.4(6) . . . . ?
C31A C27A C28A C29A 2.1(6) . . . . ?
C26A C27A C28A C29A -179.3(4) . . . . ?
C27A C28A C29A C30A -2.3(6) . . . . ?
C28A C29A C30A C32A 0.6(7) . . . . ?
C28A C27A C31A C32A -0.3(6) . . . . ?
C26A C27A C31A C32A -178.9(4) . . . . ?
C27A C31A C32A C30A -1.3(6) . . . . ?
C27A C31A C32A C33A 179.3(4) . . . . ?
C29A C30A C32A C31A 1.2(6) . . . . ?
C29A C30A C32A C33A -179.5(4) . . . . ?
C31A C32A C33A S2A 95.5(4) . . . . ?
C30A C32A C33A S2A -83.9(5) . . . . ?
C34A S2A C33A C32A -178.0(3) . . . . ?
C33A S2A C34A C35A 78.2(4) . . . . ?
S2A C34A C35A C36A 67.0(5) . . . . ?
S2A C34A C35A C40A -117.2(4) . . . . ?
C40A C35A C36A C37A -3.7(6) . . . . ?
C34A C35A C36A C37A 172.2(4) . . . . ?
C35A C36A C37A C38A 2.1(6) . . . . ?
C35A C36A C37A C23A -174.7(4) . . . . ?
S3A C23A C37A C36A -176.1(3) . . . . ?
S3A C23A C37A C38A 7.3(6) . . . . ?
C36A C37A C38A C39A 0.7(6) . . . . ?
C23A C37A C38A C39A 177.4(4) . . . . ?
C37A C38A C39A C40A -1.8(6) . . . . ?
C37A C38A C39A C12A 177.5(4) . . . . ?
S1A C12A C39A C40A 75.0(5) . . . . ?
S1A C12A C39A C38A -104.3(4) . . . . ?
C38A C39A C40A C35A 0.1(6) . . . . ?
C12A C39A C40A C35A -179.2(4) . . . . ?
C36A C35A C40A C39A 2.6(6) . . . . ?
C34A C35A C40A C39A -173.3(4) . . . . ?
C2B N1B N2B C4B -0.2(4) . . . . ?
C1B N1B N2B C4B 179.9(3) . . . . ?
C13B N3B N4B C15B -0.9(4) . . . . ?
C1B N3B N4B C15B -177.2(3) . . . . ?
C24B N5B N6B C26B -0.4(4) . . . . ?
C1B N5B N6B C26B -179.1(3) . . . . ?
N2B N1B C1B N3B -32.6(5) . . . . ?
C2B N1B C1B N3B 147.5(4) . . . . ?
N2B N1B C1B N5B 94.1(4) . . . . ?
C2B N1B C1B N5B -85.7(5) . . . . ?
N4B N3B C1B N1B 87.6(4) . . . . ?
C13B N3B C1B N1B -88.1(4) . . . . ?
N4B N3B C1B N5B -39.1(5) . . . . ?
C13B N3B C1B N5B 145.1(4) . . . . ?
N6B N5B C1B N1B -54.4(5) . . . . ?
C24B N5B C1B N1B 127.0(4) . . . . ?
N6B N5B C1B N3B 72.1(4) . . . . ?
C24B N5B C1B N3B -106.5(4) . . . . ?
N2B N1B C2B C3B 0.8(4) . . . . ?
C1B N1B C2B C3B -179.3(3) . . . . ?
N1B C2B C3B C4B -1.0(4) . . . . ?
N1B N2B C4B C3B -0.5(4) . . . . ?
N1B N2B C4B C5B 179.9(3) . . . . ?
C2B C3B C4B N2B 1.0(5) . . . . ?
C2B C3B C4B C5B -179.5(4) . . . . ?
N2B C4B C5B C6B 148.2(4) . . . . ?
C3B C4B C5B C6B -31.3(6) . . . . ?
N2B C4B C5B C9B -32.7(5) . . . . ?
C3B C4B C5B C9B 147.8(4) . . . . ?
C9B C5B C6B C7B 0.4(6) . . . . ?
C4B C5B C6B C7B 179.5(4) . . . . ?
C5B C6B C7B C8B -0.4(7) . . . . ?
C6B C7B C8B C10B 0.6(6) . . . . ?
C6B C5B C9B C10B -0.7(6) . . . . ?
C4B C5B C9B C10B -179.8(4) . . . . ?
C5B C9B C10B C8B 1.0(6) . . . . ?
C5B C9B C10B C11B 179.7(4) . . . . ?
C7B C8B C10B C9B -0.9(6) . . . . ?
C7B C8B C10B C11B -179.7(4) . . . . ?
C9B C10B C11B S1B -98.0(4) . . . . ?
C8B C10B C11B S1B 80.8(4) . . . . ?
C12B S1B C11B C10B -179.1(6) . . . . ?
C12C S1B C11B C10B -171.8(5) . . . . ?
N4B N3B C13B C14B 1.3(5) . . . . ?
C1B N3B C13B C14B 177.4(4) . . . . ?
N3B C13B C14B C15B -1.1(5) . . . . ?
N3B N4B C15B C14B 0.2(4) . . . . ?
N3B N4B C15B C16B -179.7(3) . . . . ?
C13B C14B C15B N4B 0.5(5) . . . . ?
C13B C14B C15B C16B -179.5(4) . . . . ?
N4B C15B C16B C20B -34.0(6) . . . . ?
C14B C15B C16B C20B 146.1(5) . . . . ?
N4B C15B C16B C17B 146.7(4) . . . . ?
C14B C15B C16B C17B -33.2(7) . . . . ?
C20B C16B C17B C18B -0.5(7) . . . . ?
C15B C16B C17B C18B 178.8(4) . . . . ?
C16B C17B C18B C19B 0.1(8) . . . . ?
C17B C18B C19B C21B 0.7(9) . . . . ?
C17B C16B C20B C21B 0.0(7) . . . . ?
C15B C16B C20B C21B -179.3(4) . . . . ?
C18B C19B C21B C20B -1.2(8) . . . . ?
C18B C19B C21B C22B -179.9(5) . . . . ?
C16B C20B C21B C19B 0.8(7) . . . . ?
C16B C20B C21B C22B 179.5(4) . . . . ?
C19B C21B C22B S2B 83.8(6) . . . . ?
C20B C21B C22B S2B -94.8(5) . . . . ?
C23B S2B C22B C21B -173.8(5) . . . . ?
C23C S2B C22B C21B 179.7(5) . . . . ?
N6B N5B C24B C25B 0.3(5) . . . . ?
C1B N5B C24B C25B 179.0(4) . . . . ?
N5B C24B C25B C26B -0.1(5) . . . . ?
N5B N6B C26B C25B 0.3(5) . . . . ?
N5B N6B C26B C27B -179.7(5) . . . . ?
N5B N6B C26B C27C 176.3(5) . . . . ?
C24B C25B C26B N6B -0.1(5) . . . . ?
C24B C25B C26B C27B 179.9(5) . . . . ?
C24B C25B C26B C27C -175.3(6) . . . . ?
N6B C26B C27C C28C 169.0(5) . . . . ?
C25B C26B C27C C28C -16.0(10) . . . . ?
C27B C26B C27C C28C 15(4) . . . . ?
N6B C26B C27C C32C -14.5(7) . . . . ?
C25B C26B C27C C32C 160.5(5) . . . . ?
C27B C26B C27C C32C -168(5) . . . . ?
C32C C27C C28C C29C 0.0 . . . . ?
C26B C27C C28C C29C 176.5(8) . . . . ?
C27C C28C C29C C30C 0.0 . . . . ?
C28C C29C C30C C31C 0.0 . . . . ?
C29C C30C C31C C32C 0.0 . . . . ?
C29C C30C C31C C33C -179.97(9) . . . . ?
C30C C31C C32C C27C 0.0 . . . . ?
C33C C31C C32C C27C 179.97(9) . . . . ?
C28C C27C C32C C31C 0.0 . . . . ?
C26B C27C C32C C31C -176.5(8) . . . . ?
C11B S1B C12C C39C -73.3(15) . . . . ?
C12B S1B C12C C39C 48(6) . . . . ?
C22B S2B C23C C37C -73.4(11) . . . . ?
C23B S2B C23C C37C 130(4) . . . . ?
C30C C31C C33C S3C -64.5(9) . . . . ?
C32C C31C C33C S3C 115.5(9) . . . . ?
C34C S3C C33C C31C 171.5(9) . . . . ?
C33C S3C C34C C35C 68.9(13) . . . . ?
S3C C34C C35C C36C -106.0(10) . . . . ?
S3C C34C C35C C40C 74.1(11) . . . . ?
C40C C35C C36C C37C 0.0 . . . . ?
C34C C35C C36C C37C -179.9(3) . . . . ?
C35C C36C C37C C38C 0.0 . . . . ?
C35C C36C C37C C23C -179.8(3) . . . . ?
S2B C23C C37C C36C 103.6(10) . . . . ?
S2B C23C C37C C38C -76.2(10) . . . . ?
C36C C37C C38C C39C 0.0 . . . . ?
C23C C37C C38C C39C 179.9(2) . . . . ?
C37C C38C C39C C40C 0.0 . . . . ?
C37C C38C C39C C12C 179.9(3) . . . . ?
S1B C12C C39C C40C -73.4(13) . . . . ?
S1B C12C C39C C38C 106.7(13) . . . . ?
C38C C39C C40C C35C 0.0 . . . . ?
C12C C39C C40C C35C -179.9(3) . . . . ?
C36C C35C C40C C39C 0.0 . . . . ?
C34C C35C C40C C39C 179.9(2) . . . . ?
N6B C26B C27B C28B -163.9(4) . . . . ?
C25B C26B C27B C28B 16.1(8) . . . . ?
C27C C26B C27B C28B -136(5) . . . . ?
N6B C26B C27B C32B 10.7(8) . . . . ?
C25B C26B C27B C32B -169.3(4) . . . . ?
C27C C26B C27B C32B 39(4) . . . . ?
C32B C27B C28B C29B 0.0 . . . . ?
C26B C27B C28B C29B 174.6(7) . . . . ?
C27B C28B C29B C30B 0.0 . . . . ?
C28B C29B C30B C31B 0.0 . . . . ?
C29B C30B C31B C32B 0.0 . . . . ?
C29B C30B C31B C33B -170.3(7) . . . . ?
C30B C31B C32B C27B 0.0 . . . . ?
C33B C31B C32B C27B 170.8(6) . . . . ?
C28B C27B C32B C31B 0.0 . . . . ?
C26B C27B C32B C31B -174.6(7) . . . . ?
C11B S1B C12B C39B -58.5(19) . . . . ?
C12C S1B C12B C39B -118(9) . . . . ?
C22B S2B C23B C37B -66.3(9) . . . . ?
C23C S2B C23B C37B -42(2) . . . . ?
C32B C31B C33B S3B -90.1(8) . . . . ?
C30B C31B C33B S3B 80.5(8) . . . . ?
C34B S3B C33B C31B -172.7(7) . . . . ?
C33B S3B C34B C35B -104.3(7) . . . . ?
S3B C34B C35B C36B -73.7(6) . . . . ?
S3B C34B C35B C40B 106.4(6) . . . . ?
C40B C35B C36B C37B 0.0 . . . . ?
C34B C35B C36B C37B -179.8(3) . . . . ?
C35B C36B C37B C38B 0.0 . . . . ?
C35B C36B C37B C23B 180.0(2) . . . . ?
S2B C23B C37B C38B -92.4(7) . . . . ?
S2B C23B C37B C36B 87.6(7) . . . . ?
C36B C37B C38B C39B 0.0 . . . . ?
C23B C37B C38B C39B 180.0(3) . . . . ?
C37B C38B C39B C40B 0.0 . . . . ?
C37B C38B C39B C12B 179.8(3) . . . . ?
S1B C12B C39B C38B 99.5(17) . . . . ?
S1B C12B C39B C40B -80.7(17) . . . . ?
C38B C39B C40B C35B 0.0 . . . . ?
C12B C39B C40B C35B -179.8(2) . . . . ?
C36B C35B C40B C39B 0.0 . . . . ?
C34B C35B C40B C39B 179.8(2) . . . . ?
